data_7021978
loop_
_publ_author_name
'Liu, Cai-Ming'
'Zhang, De-Qing'
'Zhu, Dao-Ben'

_publ_section_title
;
 A single-molecule magnet featuring a parallelogram [Dy4(OCH2-)4] core and
 two magnetic relaxation processes.
;
_journal_issue 41
_journal_name_full 'Dalton transactions (Cambridge, England : 2003)'
_journal_page_first 14813
_journal_page_last 14818
_journal_paper_doi 10.1039/c3dt51785c
_journal_volume 42
_journal_year 2013
_chemical_formula_sum 'C38 H76 Dy4 N4 O26'
_chemical_formula_weight 1655.03
_chemical_name_systematic
; 
 ? 
;
_space_group_IT_number 61
_symmetry_cell_setting orthorhombic
_symmetry_space_group_name_Hall '-P 2ac 2ab'
_symmetry_space_group_name_H-M 'P b c a'
_atom_sites_solution_hydrogens geom
_atom_sites_solution_primary direct
_atom_sites_solution_secondary difmap
_audit_creation_method SHELXL-97
_cell_angle_alpha 90.00
_cell_angle_beta 90.00
_cell_angle_gamma 90.00
_cell_formula_units_Z 4
_cell_length_a 14.093(3)
_cell_length_b 18.890(4)
_cell_length_c 19.669(4)
_cell_measurement_reflns_used 15765
_cell_measurement_temperature 173(2)
_cell_measurement_theta_max 27.4808
_cell_measurement_theta_min 1.0779
_cell_volume 5236.2(19)
_computing_cell_refinement SMART
_computing_data_collection 'SMART (Bruker, 2000)'
_computing_data_reduction 'SAINT (Bruker, 2000)'
_computing_molecular_graphics 'SHELXL-97 (Sheldrick, 1997)'
_computing_publication_material 'SHELXL-97 (Sheldrick, 1997)'
_computing_structure_refinement 'SHELXL-97 (Sheldrick, 1997)'
_computing_structure_solution 'SHELXS-97 (Sheldrick, 1990)'
_diffrn_ambient_temperature 173(2)
_diffrn_detector_area_resol_mean '15x15 microns'
_diffrn_measured_fraction_theta_full 0.994
_diffrn_measured_fraction_theta_max 0.994
_diffrn_measurement_device_type 'CCD area dtetector'
_diffrn_measurement_method 'phi and omega scans'
_diffrn_radiation_monochromator graphite
_diffrn_radiation_source 'fine-focus sealed tube'
_diffrn_radiation_type MoK\a
_diffrn_radiation_wavelength 0.71073
_diffrn_reflns_av_R_equivalents 0.0550
_diffrn_reflns_av_sigmaI/netI 0.0318
_diffrn_reflns_limit_h_max 16
_diffrn_reflns_limit_h_min -16
_diffrn_reflns_limit_k_max 22
_diffrn_reflns_limit_k_min -22
_diffrn_reflns_limit_l_max 23
_diffrn_reflns_limit_l_min -17
_diffrn_reflns_number 29077
_diffrn_reflns_theta_full 25.03
_diffrn_reflns_theta_max 25.03
_diffrn_reflns_theta_min 2.39
_exptl_absorpt_coefficient_mu 5.730
_exptl_absorpt_correction_T_max 1.0000
_exptl_absorpt_correction_T_min 0.5382
_exptl_absorpt_correction_type multi-scan
_exptl_crystal_colour Colorless
_exptl_crystal_density_diffrn 2.099
_exptl_crystal_density_method 'not measured'
_exptl_crystal_description block
_exptl_crystal_F_000 3216
_exptl_crystal_size_max 0.25
_exptl_crystal_size_mid 0.22
_exptl_crystal_size_min 0.16
_refine_diff_density_max 1.388
_refine_diff_density_min -0.995
_refine_diff_density_rms 0.139
_refine_ls_extinction_method none
_refine_ls_goodness_of_fit_ref 1.188
_refine_ls_hydrogen_treatment constr
_refine_ls_matrix_type full
_refine_ls_number_parameters 334
_refine_ls_number_reflns 4598
_refine_ls_number_restraints 28
_refine_ls_restrained_S_all 1.185
_refine_ls_R_factor_all 0.0363
_refine_ls_R_factor_gt 0.0343
_refine_ls_shift/su_max 0.001
_refine_ls_shift/su_mean 0.000
_refine_ls_structure_factor_coef Fsqd
_refine_ls_weighting_details 'calc w=1/[\s^2^(Fo^2^)+(0.0183P)^2^+28.9720P] where P=(Fo^2^+2Fc^2^)/3'
_refine_ls_weighting_scheme calc
_refine_ls_wR_factor_gt 0.0716
_refine_ls_wR_factor_ref 0.0726
_reflns_number_gt 4463
_reflns_number_total 4598
_reflns_threshold_expression >2sigma(I)
_cod_data_source_file c3dt51785c.txt
_cod_data_source_block 1
_cod_depositor_comments
;
The following automatic conversions were performed:

'_symmetry_cell_setting' value 'Orthorhombic' changed to
'orthorhombic' according to
/home/saulius/struct/CIF-dictionaries/cif_core.dic dictionary named
'cif_core.dic' version 2.4.2 from 2011-04-26.

Automatic conversion script
Id: cif_fix_values 1891 2012-01-12 08:04:46Z andrius 
;
_cod_original_sg_symbol_H-M Pbca
_cod_database_code 7021978

loop_
_symmetry_equiv_pos_as_xyz
'x, y, z'
'-x+1/2, -y, z+1/2'
'-x, y+1/2, -z+1/2'
'x+1/2, -y+1/2, -z'
'-x, -y, -z'
'x-1/2, y, -z-1/2'
'x, -y-1/2, z-1/2'
'-x-1/2, y-1/2, z'

loop_
_atom_site_label
_atom_site_type_symbol
_atom_site_fract_x
_atom_site_fract_y
_atom_site_fract_z
_atom_site_U_iso_or_equiv
_atom_site_adp_type
_atom_site_occupancy
_atom_site_symmetry_multiplicity
_atom_site_calc_flag
_atom_site_refinement_flags
_atom_site_disorder_assembly
_atom_site_disorder_group
Dy1 Dy 1.005661(18) 0.065494(13) 0.440233(13) 0.01333(8) Uani 1 1 d . . .
Dy2 Dy 0.827932(19) 0.071311(13) 0.590126(13) 0.01562(8) Uani 1 1 d . . .
O1 O 1.0948(3) 0.16853(19) 0.4686(2) 0.0186(8) Uani 1 1 d . . .
H1B H 1.0802 0.2058 0.4905 0.028 Uiso 1 1 d R . .
O2 O 1.1414(3) 0.0421(2) 0.3812(2) 0.0185(8) Uani 1 1 d . . .
O3 O 1.1364(3) 0.2756(2) 0.2789(2) 0.0268(10) Uani 1 1 d . . .
H3A H 1.1535 0.3085 0.3031 0.040 Uiso 1 1 calc R . .
O4 O 0.8772(3) 0.01184(19) 0.49299(18) 0.0146(8) Uani 1 1 d . . .
O5 O 1.0080(3) -0.06768(18) 0.43126(19) 0.0148(8) Uani 1 1 d . . .
O6 O 0.7054(3) -0.0247(2) 0.3213(2) 0.0267(10) Uani 1 1 d . . .
H6C H 0.6763 -0.0377 0.2874 0.040 Uiso 1 1 calc R . .
O7 O 0.8942(3) 0.1585(2) 0.4357(2) 0.0263(10) Uani 1 1 d . . .
O8 O 0.7763(3) 0.1534(2) 0.5109(2) 0.0301(10) Uani 1 1 d . . .
O9 O 0.6826(3) 0.1077(2) 0.6459(2) 0.0278(10) Uani 1 1 d . . .
O10 O 0.6708(3) 0.0217(2) 0.5720(2) 0.0299(10) Uani 1 1 d . . .
O11 O 0.8765(3) 0.1832(2) 0.6430(2) 0.0215(9) Uani 1 1 d . . .
O12 O 0.8742(3) 0.0890(2) 0.7083(2) 0.0206(9) Uani 1 1 d . . .
O13 O 0.4941(4) -0.2470(2) 0.5579(2) 0.0359(12) Uani 1 1 d D . .
H13D H 0.5307 -0.2668 0.5975 0.043 Uiso 1 1 d R A .
N1 N 1.0409(3) 0.1474(2) 0.3334(2) 0.0188(10) Uani 1 1 d . . .
H1 H 1.0131 0.1800 0.3386 0.023 Uiso 1 1 d R . .
N2 N 0.8870(3) 0.0241(2) 0.3538(2) 0.0153(10) Uani 1 1 d . . .
H2 H 0.8446 0.0488 0.3520 0.018 Uiso 1 1 d R . .
C1 C 1.1408(4) 0.1667(3) 0.3488(3) 0.0166(11) Uani 1 1 d . . .
C2 C 1.1419(5) 0.2082(3) 0.4149(3) 0.0211(13) Uani 1 1 d . . .
H2A H 1.2070 0.2179 0.4280 0.025 Uiso 1 1 calc R . .
H2B H 1.1099 0.2532 0.4083 0.025 Uiso 1 1 calc R . .
C3 C 1.1972(4) 0.0968(3) 0.3537(3) 0.0203(12) Uani 1 1 d . . .
H3B H 1.2187 0.0831 0.3087 0.024 Uiso 1 1 calc R . .
H3C H 1.2527 0.1039 0.3821 0.024 Uiso 1 1 calc R . .
C4 C 1.1888(4) 0.2142(3) 0.2956(3) 0.0222(13) Uani 1 1 d . . .
H4A H 1.2505 0.2285 0.3127 0.027 Uiso 1 1 calc R . .
H4B H 1.1990 0.1869 0.2546 0.027 Uiso 1 1 calc R . .
C5 C 1.0277(4) 0.1234(3) 0.2628(3) 0.0233(13) Uani 1 1 d . . .
H5A H 1.0756 0.0882 0.2522 0.028 Uiso 1 1 calc R . .
H5B H 1.0370 0.1632 0.2324 0.028 Uiso 1 1 calc R . .
C6 C 0.9306(4) 0.0919(3) 0.2500(3) 0.0215(13) Uani 1 1 d . . .
H6A H 0.9208 0.0887 0.2013 0.026 Uiso 1 1 calc R . .
H6B H 0.8831 0.1241 0.2680 0.026 Uiso 1 1 calc R . .
C7 C 0.9145(4) 0.0191(3) 0.2810(3) 0.0203(12) Uani 1 1 d . . .
H7A H 0.8648 -0.0052 0.2560 0.024 Uiso 1 1 calc R . .
H7B H 0.9722 -0.0087 0.2770 0.024 Uiso 1 1 calc R . .
C8 C 0.8510(4) -0.0434(3) 0.3829(3) 0.0179(12) Uani 1 1 d . . .
C9 C 0.8094(4) -0.0237(3) 0.4521(3) 0.0178(12) Uani 1 1 d . . .
H9A H 0.7545 0.0066 0.4457 0.021 Uiso 1 1 calc R . .
H9B H 0.7885 -0.0663 0.4752 0.021 Uiso 1 1 calc R . .
C10 C 0.9329(4) -0.0947(3) 0.3895(3) 0.0169(12) Uani 1 1 d . . .
H10A H 0.9098 -0.1386 0.4090 0.020 Uiso 1 1 calc R . .
H10B H 0.9577 -0.1051 0.3447 0.020 Uiso 1 1 calc R . .
C11 C 0.7719(4) -0.0769(3) 0.3398(3) 0.0190(12) Uani 1 1 d . . .
H11A H 0.7990 -0.0980 0.2992 0.023 Uiso 1 1 calc R . .
H11B H 0.7406 -0.1140 0.3656 0.023 Uiso 1 1 calc R . .
C12 C 0.8127(4) 0.1749(3) 0.4566(3) 0.0239(13) Uani 1 1 d . . .
C13 C 0.7547(6) 0.2258(5) 0.4152(4) 0.055(2) Uani 1 1 d . . .
H13A H 0.6947 0.2336 0.4371 0.082 Uiso 1 1 calc R . .
H13B H 0.7443 0.2065 0.3707 0.082 Uiso 1 1 calc R . .
H13C H 0.7880 0.2700 0.4113 0.082 Uiso 1 1 calc R . .
C14 C 0.6319(5) 0.0650(3) 0.6117(3) 0.0247(14) Uani 1 1 d . . .
C15 C 0.5265(5) 0.0660(4) 0.6200(4) 0.0381(17) Uani 1 1 d . . .
H15A H 0.5072 0.0261 0.6468 0.046 Uiso 1 1 d R . .
H15B H 0.4973 0.0637 0.5760 0.046 Uiso 1 1 d R . .
H15C H 0.5079 0.1089 0.6425 0.046 Uiso 1 1 d R . .
C16 C 0.8843(4) 0.1551(3) 0.7010(3) 0.0178(12) Uani 1 1 d . . .
C17 C 0.9073(5) 0.2005(3) 0.7609(3) 0.0281(14) Uani 1 1 d . . .
H17A H 0.9749 0.2031 0.7664 0.042 Uiso 1 1 calc R . .
H17B H 0.8795 0.1805 0.8010 0.042 Uiso 1 1 calc R . .
H17C H 0.8824 0.2472 0.7537 0.042 Uiso 1 1 calc R . .
C19 C 0.5450(9) -0.1829(5) 0.5436(10) 0.047(4) Uani 0.634(12) 1 d PDU A 1
H19A H 0.5685 -0.1838 0.4973 0.057 Uiso 0.634(12) 1 calc PR A 1
H19B H 0.5988 -0.1787 0.5741 0.057 Uiso 0.634(12) 1 calc PR A 1
C18 C 0.4797(10) -0.1213(6) 0.5530(7) 0.059(3) Uani 0.634(12) 1 d PDU A 1
H18A H 0.4231 -0.1285 0.5267 0.089 Uiso 0.634(12) 1 calc PR A 1
H18B H 0.5107 -0.0788 0.5382 0.089 Uiso 0.634(12) 1 calc PR A 1
H18C H 0.4633 -0.1170 0.6002 0.089 Uiso 0.634(12) 1 calc PR A 1
C18' C 0.5954(16) -0.1563(13) 0.5162(12) 0.059(3) Uani 0.366(12) 1 d PDU A 2
H18D H 0.5915 -0.1762 0.4714 0.089 Uiso 0.366(12) 1 calc PR A 2
H18E H 0.6484 -0.1767 0.5399 0.089 Uiso 0.366(12) 1 calc PR A 2
H18F H 0.6039 -0.1060 0.5129 0.089 Uiso 0.366(12) 1 calc PR A 2
C19' C 0.5058(19) -0.1719(9) 0.5543(18) 0.047(4) Uani 0.366(12) 1 d PDU A 2
H19C H 0.5093 -0.1521 0.5997 0.057 Uiso 0.366(12) 1 calc PR A 2
H19D H 0.4520 -0.1508 0.5311 0.057 Uiso 0.366(12) 1 calc PR A 2

loop_
_atom_site_aniso_label
_atom_site_aniso_U_11
_atom_site_aniso_U_22
_atom_site_aniso_U_33
_atom_site_aniso_U_23
_atom_site_aniso_U_13
_atom_site_aniso_U_12
Dy1 0.01391(14) 0.01312(14) 0.01297(15) -0.00075(10) 0.00099(9) -0.00084(10)
Dy2 0.01707(15) 0.01545(14) 0.01435(15) -0.00071(10) 0.00247(10) 0.00154(10)
O1 0.024(2) 0.0127(18) 0.020(2) -0.0026(16) 0.0006(16) -0.0057(16)
O2 0.018(2) 0.0159(19) 0.022(2) 0.0029(16) 0.0066(16) 0.0024(16)
O3 0.039(3) 0.015(2) 0.027(2) 0.0021(17) -0.0093(19) -0.0042(19)
O4 0.0125(19) 0.0173(19) 0.0138(19) -0.0039(15) -0.0010(14) -0.0039(15)
O5 0.014(2) 0.0141(19) 0.016(2) -0.0003(15) 0.0009(15) -0.0016(15)
O6 0.023(2) 0.028(2) 0.029(2) -0.0078(19) -0.0098(18) 0.0035(19)
O7 0.023(2) 0.021(2) 0.035(3) -0.0007(19) 0.0043(19) 0.0037(18)
O8 0.038(3) 0.030(2) 0.022(2) 0.0090(19) 0.0048(19) 0.014(2)
O9 0.020(2) 0.032(2) 0.031(3) -0.010(2) 0.0075(18) 0.0019(19)
O10 0.024(2) 0.029(2) 0.037(3) -0.008(2) 0.0016(19) 0.000(2)
O11 0.024(2) 0.017(2) 0.023(2) 0.0008(17) 0.0026(17) 0.0001(17)
O12 0.022(2) 0.021(2) 0.018(2) -0.0006(17) 0.0024(16) 0.0012(17)
O13 0.049(3) 0.020(2) 0.039(3) 0.001(2) -0.013(2) -0.005(2)
N1 0.018(3) 0.018(2) 0.020(3) -0.002(2) 0.0003(19) 0.001(2)
N2 0.014(2) 0.014(2) 0.018(2) -0.0012(19) -0.0008(18) 0.0001(19)
C1 0.016(3) 0.015(3) 0.019(3) 0.004(2) 0.001(2) -0.005(2)
C2 0.036(4) 0.015(3) 0.013(3) -0.002(2) -0.001(2) -0.009(3)
C3 0.018(3) 0.018(3) 0.025(3) 0.001(2) 0.003(2) -0.006(2)
C4 0.021(3) 0.022(3) 0.024(3) 0.005(3) 0.002(2) -0.006(3)
C5 0.028(3) 0.020(3) 0.022(3) -0.001(2) 0.003(2) -0.007(3)
C6 0.027(3) 0.022(3) 0.015(3) 0.006(2) -0.006(2) -0.006(3)
C7 0.027(3) 0.017(3) 0.017(3) -0.001(2) -0.001(2) -0.003(2)
C8 0.018(3) 0.017(3) 0.019(3) -0.004(2) -0.005(2) -0.004(2)
C9 0.015(3) 0.020(3) 0.019(3) -0.005(2) 0.001(2) 0.000(2)
C10 0.020(3) 0.016(3) 0.015(3) 0.000(2) -0.004(2) -0.005(2)
C11 0.016(3) 0.025(3) 0.016(3) -0.003(2) -0.001(2) -0.002(2)
C12 0.026(3) 0.023(3) 0.023(3) 0.000(3) 0.002(3) 0.007(3)
C13 0.042(5) 0.076(6) 0.046(5) 0.037(4) 0.018(4) 0.034(4)
C14 0.025(3) 0.024(3) 0.024(3) 0.008(3) 0.004(3) 0.008(3)
C15 0.024(4) 0.045(4) 0.045(4) -0.002(3) 0.001(3) 0.005(3)
C16 0.009(3) 0.021(3) 0.023(3) -0.003(2) 0.004(2) 0.000(2)
C17 0.029(3) 0.031(3) 0.024(3) -0.005(3) -0.004(3) 0.008(3)
C19 0.055(10) 0.038(6) 0.049(7) 0.008(5) -0.007(8) -0.012(6)
C18 0.086(8) 0.037(6) 0.054(7) -0.001(5) -0.012(6) 0.006(6)
C18' 0.086(8) 0.037(6) 0.054(7) -0.001(5) -0.012(6) 0.006(6)
C19' 0.055(10) 0.038(6) 0.049(7) 0.008(5) -0.007(8) -0.012(6)

loop_
_atom_type_symbol
_atom_type_description
_atom_type_scat_dispersion_real
_atom_type_scat_dispersion_imag
_atom_type_scat_source
C C 0.0033 0.0016 'International Tables Vol C Tables 4.2.6.8 and 6.1.1.4'
H H 0.0000 0.0000 'International Tables Vol C Tables 4.2.6.8 and 6.1.1.4'
N N 0.0061 0.0033 'International Tables Vol C Tables 4.2.6.8 and 6.1.1.4'
O O 0.0106 0.0060 'International Tables Vol C Tables 4.2.6.8 and 6.1.1.4'
Dy Dy -0.1892 4.4098 'International Tables Vol C Tables 4.2.6.8 and 6.1.1.4'

loop_
_geom_angle_atom_site_label_1
_geom_angle_atom_site_label_2
_geom_angle_atom_site_label_3
_geom_angle
_geom_angle_site_symmetry_1
_geom_angle_site_symmetry_3
O2 Dy1 O4 142.92(13) . .
O2 Dy1 O7 133.13(14) . .
O4 Dy1 O7 79.77(14) . .
O2 Dy1 O1 80.50(14) . .
O4 Dy1 O1 131.57(13) . .
O7 Dy1 O1 75.61(14) . .
O2 Dy1 N2 98.85(15) . .
O4 Dy1 N2 69.34(14) . .
O7 Dy1 N2 76.27(15) . .
O1 Dy1 N2 139.83(14) . .
O2 Dy1 O5 76.15(13) . .
O4 Dy1 O5 66.77(12) . .
O7 Dy1 O5 138.50(13) . .
O1 Dy1 O5 145.53(13) . .
N2 Dy1 O5 69.54(13) . .
O2 Dy1 O5 125.03(13) . 5_756
O4 Dy1 O5 60.13(12) . 5_756
O7 Dy1 O5 88.56(13) . 5_756
O1 Dy1 O5 78.07(12) . 5_756
N2 Dy1 O5 129.06(13) . 5_756
O5 Dy1 O5 94.99(11) . 5_756
O2 Dy1 O4 67.09(13) . 5_756
O4 Dy1 O4 91.40(12) . 5_756
O7 Dy1 O4 150.69(13) . 5_756
O1 Dy1 O4 90.36(12) . 5_756
N2 Dy1 O4 126.73(13) . 5_756
O5 Dy1 O4 57.29(11) . 5_756
O5 Dy1 O4 63.11(11) 5_756 5_756
O2 Dy1 N1 63.45(14) . .
O4 Dy1 N1 138.97(14) . .
O7 Dy1 N1 70.19(15) . .
O1 Dy1 N1 67.09(14) . .
N2 Dy1 N1 76.71(14) . .
O5 Dy1 N1 121.54(13) . .
O5 Dy1 N1 142.51(13) 5_756 .
O4 Dy1 N1 128.03(13) 5_756 .
O2 Dy1 Dy1 104.44(10) . 5_756
O4 Dy1 Dy1 48.65(9) . 5_756
O7 Dy1 Dy1 122.29(10) . 5_756
O1 Dy1 Dy1 117.08(9) . 5_756
N2 Dy1 Dy1 102.10(10) . 5_756
O5 Dy1 Dy1 47.66(9) . 5_756
O5 Dy1 Dy1 47.33(8) 5_756 5_756
O4 Dy1 Dy1 42.74(8) 5_756 5_756
N1 Dy1 Dy1 167.10(10) . 5_756
O2 Dy1 Dy2 38.50(9) . 5_756
O4 Dy1 Dy2 105.87(9) . 5_756
O7 Dy1 Dy2 168.12(11) . 5_756
O1 Dy1 Dy2 106.66(10) . 5_756
N2 Dy1 Dy2 95.72(10) . 5_756
O5 Dy1 Dy2 41.54(8) . 5_756
O5 Dy1 Dy2 103.31(8) 5_756 5_756
O4 Dy1 Dy2 40.94(8) 5_756 5_756
N1 Dy1 Dy2 99.65(10) . 5_756
Dy1 Dy1 Dy2 67.568(14) 5_756 5_756
O2 Dy1 Dy2 159.40(10) . .
O4 Dy1 Dy2 33.55(9) . .
O7 Dy1 Dy2 64.94(10) . .
O1 Dy1 Dy2 98.03(9) . .
N2 Dy1 Dy2 95.39(10) . .
O5 Dy1 Dy2 95.16(8) . .
O5 Dy1 Dy2 36.00(8) 5_756 .
O4 Dy1 Dy2 92.44(8) 5_756 .
N1 Dy1 Dy2 135.01(10) . .
Dy1 Dy1 Dy2 57.736(12) 5_756 .
Dy2 Dy1 Dy2 125.303(10) 5_756 .
O2 Dy2 O8 149.71(15) 5_756 .
O2 Dy2 O4 71.88(13) 5_756 .
O8 Dy2 O4 82.19(14) . .
O2 Dy2 O5 80.15(13) 5_756 5_756
O8 Dy2 O5 102.03(14) . 5_756
O4 Dy2 O5 62.92(13) . 5_756
O2 Dy2 O9 108.53(14) 5_756 .
O8 Dy2 O9 81.31(15) . .
O4 Dy2 O9 139.64(14) . .
O5 Dy2 O9 157.04(14) 5_756 .
O2 Dy2 O10 81.07(15) 5_756 .
O8 Dy2 O10 82.69(16) . .
O4 Dy2 O10 88.01(14) . .
O5 Dy2 O10 149.14(13) 5_756 .
O9 Dy2 O10 53.51(14) . .
O2 Dy2 O12 80.87(14) 5_756 .
O8 Dy2 O12 129.36(14) . .
O4 Dy2 O12 140.44(13) . .
O5 Dy2 O12 84.92(13) 5_756 .
O9 Dy2 O12 75.87(14) . .
O10 Dy2 O12 115.89(14) . .
O2 Dy2 O11 131.21(14) 5_756 .
O8 Dy2 O11 78.25(15) . .
O4 Dy2 O11 133.00(13) . .
O5 Dy2 O11 80.00(13) 5_756 .
O9 Dy2 O11 78.47(14) . .
O10 Dy2 O11 130.44(14) . .
O12 Dy2 O11 53.32(13) . .
O2 Dy2 C14 96.34(15) 5_756 .
O8 Dy2 C14 79.64(17) . .
O4 Dy2 C14 113.54(16) . .
O5 Dy2 C14 175.59(16) 5_756 .
O9 Dy2 C14 26.93(16) . .
O10 Dy2 C14 26.65(16) . .
O12 Dy2 C14 97.20(16) . .
O11 Dy2 C14 104.37(16) . .
O2 Dy2 C16 106.68(16) 5_756 .
O8 Dy2 C16 103.56(16) . .
O4 Dy2 C16 145.75(14) . .
O5 Dy2 C16 82.95(14) 5_756 .
O9 Dy2 C16 74.22(15) . .
O10 Dy2 C16 126.05(15) . .
O12 Dy2 C16 26.69(15) . .
O11 Dy2 C16 26.70(15) . .
C14 Dy2 C16 100.68(17) . .
O2 Dy2 Dy1 38.97(9) 5_756 5_756
O8 Dy2 Dy1 125.68(11) . 5_756
O4 Dy2 Dy1 46.38(9) . 5_756
O5 Dy2 Dy1 45.34(9) 5_756 5_756
O9 Dy2 Dy1 147.49(11) . 5_756
O10 Dy2 Dy1 107.29(10) . 5_756
O12 Dy2 Dy1 94.81(9) . 5_756
O11 Dy2 Dy1 121.03(9) . 5_756
C14 Dy2 Dy1 130.43(13) . 5_756
C16 Dy2 Dy1 110.79(11) . 5_756
O2 Dy2 Dy1 92.26(10) 5_756 .
O8 Dy2 Dy1 73.13(11) . .
O4 Dy2 Dy1 33.50(9) . .
O5 Dy2 Dy1 39.32(9) 5_756 .
O9 Dy2 Dy1 154.15(11) . .
O10 Dy2 Dy1 117.83(11) . .
O12 Dy2 Dy1 123.87(9) . .
O11 Dy2 Dy1 99.59(9) . .
C14 Dy2 Dy1 138.89(13) . .
C16 Dy2 Dy1 115.12(11) . .
Dy1 Dy2 Dy1 54.697(10) 5_756 .
C2 O1 Dy1 119.4(3) . .
C2 O1 H1B 92.9 . .
Dy1 O1 H1B 131.9 . .
C3 O2 Dy2 133.3(3) . 5_756
C3 O2 Dy1 121.5(3) . .
Dy2 O2 Dy1 102.53(15) 5_756 .
C4 O3 H3A 109.5 . .
C9 O4 Dy1 118.6(3) . .
C9 O4 Dy2 119.6(3) . .
Dy1 O4 Dy2 112.95(14) . .
C9 O4 Dy1 117.0(3) . 5_756
Dy1 O4 Dy1 88.60(12) . 5_756
Dy2 O4 Dy1 92.68(12) . 5_756
C10 O5 Dy2 127.9(3) . 5_756
C10 O5 Dy1 112.7(3) . .
Dy2 O5 Dy1 93.11(12) 5_756 .
C10 O5 Dy1 121.4(3) . 5_756
Dy2 O5 Dy1 104.68(14) 5_756 5_756
Dy1 O5 Dy1 85.01(11) . 5_756
C11 O6 H6C 109.5 . .
C12 O7 Dy1 141.2(4) . .
C12 O8 Dy2 131.5(4) . .
C14 O9 Dy2 93.2(4) . .
C14 O10 Dy2 93.2(4) . .
C16 O11 Dy2 92.5(3) . .
C16 O12 Dy2 93.3(3) . .
C19' O13 C19 25.3(10) . .
C19' O13 H13D 110.4 . .
C19 O13 H13D 102.1 . .
C5 N1 C1 112.9(4) . .
C5 N1 Dy1 122.9(3) . .
C1 N1 Dy1 99.1(3) . .
C5 N1 H1 108.8 . .
C1 N1 H1 105.7 . .
Dy1 N1 H1 106.0 . .
C7 N2 C8 113.9(4) . .
C7 N2 Dy1 119.9(3) . .
C8 N2 Dy1 103.5(3) . .
C7 N2 H2 101.6 . .
C8 N2 H2 106.0 . .
Dy1 N2 H2 111.4 . .
N1 C1 C2 108.1(5) . .
N1 C1 C4 115.0(5) . .
C2 C1 C4 106.0(4) . .
N1 C1 C3 106.9(4) . .
C2 C1 C3 112.6(5) . .
C4 C1 C3 108.4(5) . .
O1 C2 C1 110.5(4) . .
O1 C2 H2A 109.6 . .
C1 C2 H2A 109.6 . .
O1 C2 H2B 109.6 . .
C1 C2 H2B 109.6 . .
H2A C2 H2B 108.1 . .
O2 C3 C1 111.4(4) . .
O2 C3 H3B 109.4 . .
C1 C3 H3B 109.4 . .
O2 C3 H3C 109.4 . .
C1 C3 H3C 109.4 . .
H3B C3 H3C 108.0 . .
O3 C4 C1 114.1(5) . .
O3 C4 H4A 108.7 . .
C1 C4 H4A 108.7 . .
O3 C4 H4B 108.7 . .
C1 C4 H4B 108.7 . .
H4A C4 H4B 107.6 . .
N1 C5 C6 113.1(5) . .
N1 C5 H5A 109.0 . .
C6 C5 H5A 109.0 . .
N1 C5 H5B 109.0 . .
C6 C5 H5B 109.0 . .
H5A C5 H5B 107.8 . .
C5 C6 C7 115.1(5) . .
C5 C6 H6A 108.5 . .
C7 C6 H6A 108.5 . .
C5 C6 H6B 108.5 . .
C7 C6 H6B 108.5 . .
H6A C6 H6B 107.5 . .
N2 C7 C6 111.5(5) . .
N2 C7 H7A 109.3 . .
C6 C7 H7A 109.3 . .
N2 C7 H7B 109.3 . .
C6 C7 H7B 109.3 . .
H7A C7 H7B 108.0 . .
N2 C8 C10 108.8(4) . .
N2 C8 C9 105.4(4) . .
C10 C8 C9 111.8(5) . .
N2 C8 C11 112.9(5) . .
C10 C8 C11 109.7(4) . .
C9 C8 C11 108.3(5) . .
O4 C9 C8 111.2(4) . .
O4 C9 H9A 109.4 . .
C8 C9 H9A 109.4 . .
O4 C9 H9B 109.4 . .
C8 C9 H9B 109.4 . .
H9A C9 H9B 108.0 . .
O5 C10 C8 112.6(4) . .
O5 C10 H10A 109.1 . .
C8 C10 H10A 109.1 . .
O5 C10 H10B 109.1 . .
C8 C10 H10B 109.1 . .
H10A C10 H10B 107.8 . .
O6 C11 C8 109.6(5) . .
O6 C11 H11A 109.7 . .
C8 C11 H11A 109.7 . .
O6 C11 H11B 109.7 . .
C8 C11 H11B 109.7 . .
H11A C11 H11B 108.2 . .
O8 C12 O7 124.9(6) . .
O8 C12 C13 116.5(6) . .
O7 C12 C13 118.5(6) . .
C12 C13 H13A 109.5 . .
C12 C13 H13B 109.5 . .
H13A C13 H13B 109.5 . .
C12 C13 H13C 109.5 . .
H13A C13 H13C 109.5 . .
H13B C13 H13C 109.5 . .
O10 C14 O9 119.8(6) . .
O10 C14 C15 120.7(6) . .
O9 C14 C15 119.5(6) . .
O10 C14 Dy2 60.2(3) . .
O9 C14 Dy2 59.9(3) . .
C15 C14 Dy2 176.0(5) . .
C14 C15 H15A 109.4 . .
C14 C15 H15B 109.0 . .
H15A C15 H15B 109.7 . .
C14 C15 H15C 109.5 . .
H15A C15 H15C 109.5 . .
H15B C15 H15C 109.7 . .
O11 C16 O12 120.5(5) . .
O11 C16 C17 119.3(5) . .
O12 C16 C17 120.2(5) . .
O11 C16 Dy2 60.8(3) . .
O12 C16 Dy2 60.0(3) . .
C17 C16 Dy2 176.1(4) . .
C16 C17 H17A 109.5 . .
C16 C17 H17B 109.5 . .
H17A C17 H17B 109.5 . .
C16 C17 H17C 109.5 . .
H17A C17 H17C 109.5 . .
H17B C17 H17C 109.5 . .
O13 C19 C18 109.0(10) . .
O13 C19 H19A 109.9 . .
C18 C19 H19A 109.9 . .
O13 C19 H19B 109.9 . .
C18 C19 H19B 109.9 . .
H19A C19 H19B 108.3 . .
C19' C18' H18D 109.5 . .
C19' C18' H18E 109.5 . .
H18D C18' H18E 109.5 . .
C19' C18' H18F 109.5 . .
H18D C18' H18F 109.5 . .
H18E C18' H18F 109.5 . .
O13 C19' C18' 108.5(17) . .
O13 C19' H19C 110.0 . .
C18' C19' H19C 110.0 . .
O13 C19' H19D 110.0 . .
C18' C19' H19D 110.0 . .
H19C C19' H19D 108.4 . .

loop_
_geom_bond_atom_site_label_1
_geom_bond_atom_site_label_2
_geom_bond_distance
_geom_bond_site_symmetry_2
Dy1 O2 2.281(4) .
Dy1 O4 2.320(4) .
Dy1 O7 2.358(4) .
Dy1 O1 2.382(4) .
Dy1 N2 2.510(4) .
Dy1 O5 2.522(4) .
Dy1 O5 2.535(4) 5_756
Dy1 O4 2.566(4) 5_756
Dy1 N1 2.657(5) .
Dy1 Dy1 3.4170(7) 5_756
Dy1 Dy2 3.5405(6) 5_756
Dy1 Dy2 3.8701(7) .
Dy2 O2 2.258(4) 5_756
Dy2 O8 2.316(4) .
Dy2 O4 2.323(4) .
Dy2 O5 2.351(4) 5_756
Dy2 O9 2.423(4) .
Dy2 O10 2.431(4) .
Dy2 O12 2.437(4) .
Dy2 O11 2.454(4) .
Dy2 C14 2.797(6) .
Dy2 C16 2.809(6) .
Dy2 Dy1 3.5405(6) 5_756
O1 C2 1.456(7) .
O1 H1B 0.8501 .
O2 C3 1.405(7) .
O2 Dy2 2.258(4) 5_756
O3 C4 1.413(7) .
O3 H3A 0.8200 .
O4 C9 1.418(6) .
O4 Dy1 2.566(4) 5_756
O5 C10 1.433(6) .
O5 Dy2 2.351(4) 5_756
O5 Dy1 2.535(4) 5_756
O6 C11 1.408(7) .
O6 H6C 0.8200 .
O7 C12 1.258(7) .
O8 C12 1.253(7) .
O9 C14 1.269(8) .
O10 C14 1.257(7) .
O11 C16 1.263(7) .
O12 C16 1.264(7) .
O13 C19' 1.430(16) .
O13 C19 1.435(11) .
O13 H13D 1.0064 .
N1 C5 1.473(7) .
N1 C1 1.485(7) .
N1 H1 0.7380 .
N2 C7 1.485(7) .
N2 C8 1.487(7) .
N2 H2 0.7596 .
C1 C2 1.518(8) .
C1 C4 1.536(7) .
C1 C3 1.545(8) .
C2 H2A 0.9700 .
C2 H2B 0.9700 .
C3 H3B 0.9700 .
C3 H3C 0.9700 .
C4 H4A 0.9700 .
C4 H4B 0.9700 .
C5 C6 1.513(8) .
C5 H5A 0.9700 .
C5 H5B 0.9700 .
C6 C7 1.522(8) .
C6 H6A 0.9700 .
C6 H6B 0.9700 .
C7 H7A 0.9700 .
C7 H7B 0.9700 .
C8 C10 1.513(8) .
C8 C9 1.528(8) .
C8 C11 1.538(7) .
C9 H9A 0.9700 .
C9 H9B 0.9700 .
C10 H10A 0.9700 .
C10 H10B 0.9700 .
C11 H11A 0.9700 .
C11 H11B 0.9700 .
C12 C13 1.503(9) .
C13 H13A 0.9600 .
C13 H13B 0.9600 .
C13 H13C 0.9600 .
C14 C15 1.494(9) .
C15 H15A 0.9601 .
C15 H15B 0.9599 .
C15 H15C 0.9600 .
C16 C17 1.493(8) .
C17 H17A 0.9600 .
C17 H17B 0.9600 .
C17 H17C 0.9600 .
C19 C18 1.496(9) .
C19 H19A 0.9700 .
C19 H19B 0.9700 .
C18 H18A 0.9600 .
C18 H18B 0.9600 .
C18 H18C 0.9600 .
C18' C19' 1.499(9) .
C18' H18D 0.9600 .
C18' H18E 0.9600 .
C18' H18F 0.9600 .
C19' H19C 0.9700 .
C19' H19D 0.9700 .
